data_7041796
loop_
_publ_author_name
'Crujeiras, Pablo'
'Rodr\'iguez-Rey, Jos\'e Luis'
'Sousa-Pedrares, Antonio'

_publ_section_title
;
 Deactivation of the coordinating ability of the iminophosphorane group by
 the effect of ortho-carborane.
;
_journal_issue 8
_journal_name_full 'Dalton transactions (Cambridge, England : 2003)'
_journal_page_first 2572
_journal_page_last 2593
_journal_paper_doi 10.1039/c6dt04592h
_journal_volume 46
_journal_year 2017
_chemical_formula_sum 'C40 H50 B20 N2 P2 S3'
_chemical_formula_weight 933.14
_space_group_crystal_system triclinic
_space_group_IT_number 2
_space_group_name_Hall '-P 1'
_space_group_name_H-M_alt 'P -1'
_symmetry_space_group_name_Hall '-P 1'
_symmetry_space_group_name_H-M 'P -1'
_atom_sites_solution_hydrogens geom
_audit_creation_method SHELXL-2014/7
_audit_update_record
;
2016-10-27 deposited with the CCDC.
2017-01-20 downloaded from the CCDC.
;
_cell_angle_alpha 92.371(10)
_cell_angle_beta 91.565(9)
_cell_angle_gamma 91.256(9)
_cell_formula_units_Z 2
_cell_length_a 11.3649(19)
_cell_length_b 13.447(3)
_cell_length_c 17.662(4)
_cell_measurement_reflns_used 1808
_cell_measurement_temperature 100(2)
_cell_measurement_theta_max 24.32
_cell_measurement_theta_min 2.31
_cell_volume 2695.1(10)
_computing_cell_refinement 'BRUKER APEX2'
_computing_data_collection 'BRUKER APEX2'
_computing_data_reduction 'Bruker SAINT'
_computing_structure_refinement 'SHELXL-2014/7 (Sheldrick, 2014)'
_computing_structure_solution SHELXT-2014
_diffrn_ambient_temperature 100(2)
_diffrn_measured_fraction_theta_full 1.000
_diffrn_measured_fraction_theta_max 0.989
_diffrn_measurement_device_type 'Bruker X8 Kappa APEXII'
_diffrn_measurement_method 'omega and phi scans'
_diffrn_radiation_type MoK\a
_diffrn_radiation_wavelength 0.71073
_diffrn_reflns_av_R_equivalents 0.0646
_diffrn_reflns_av_unetI/netI 0.0539
_diffrn_reflns_Laue_measured_fraction_full 1.000
_diffrn_reflns_Laue_measured_fraction_max 0.989
_diffrn_reflns_limit_h_max 14
_diffrn_reflns_limit_h_min -14
_diffrn_reflns_limit_k_max 16
_diffrn_reflns_limit_k_min -16
_diffrn_reflns_limit_l_max 22
_diffrn_reflns_limit_l_min 0
_diffrn_reflns_number 81208
_diffrn_reflns_point_group_measured_fraction_full 1.000
_diffrn_reflns_point_group_measured_fraction_max 0.989
_diffrn_reflns_theta_full 25.242
_diffrn_reflns_theta_max 26.532
_diffrn_reflns_theta_min 1.154
_exptl_absorpt_coefficient_mu 0.228
_exptl_absorpt_correction_T_max 0.9677
_exptl_absorpt_correction_T_min 0.9369
_exptl_absorpt_correction_type multi-scan
_exptl_absorpt_process_details
;
 Sheldrick, G.M. SADABS: Program for absorption correction
 using area detector data. University of G\"ottingen, Germany, 1996.
;
_exptl_crystal_colour Colourless
_exptl_crystal_density_diffrn 1.150
_exptl_crystal_description Plate
_exptl_crystal_F_000 964
_exptl_crystal_size_max 0.200
_exptl_crystal_size_mid 0.160
_exptl_crystal_size_min 0.100
_refine_diff_density_max 1.977
_refine_diff_density_min -0.689
_refine_diff_density_rms 0.086
_refine_ls_extinction_method none
_refine_ls_goodness_of_fit_ref 1.024
_refine_ls_hydrogen_treatment constr
_refine_ls_matrix_type full
_refine_ls_number_parameters 604
_refine_ls_number_reflns 11090
_refine_ls_number_restraints 0
_refine_ls_restrained_S_all 1.024
_refine_ls_R_factor_all 0.0900
_refine_ls_R_factor_gt 0.0659
_refine_ls_shift/su_max 0.001
_refine_ls_shift/su_mean 0.000
_refine_ls_structure_factor_coef Fsqd
_refine_ls_weighting_details 'w=1/[\s^2^(Fo^2^)+(0.0358P)^2^+10.3935P] where P=(Fo^2^+2Fc^2^)/3'
_refine_ls_weighting_scheme calc
_refine_ls_wR_factor_gt 0.1491
_refine_ls_wR_factor_ref 0.1604
_reflns_Friedel_coverage 0.000
_reflns_number_gt 8298
_reflns_number_total 11090
_reflns_threshold_expression 'I > 2\s(I)'
_cod_data_source_file c6dt04592h2.cif
_cod_data_source_block L1SL1
_cod_depositor_comments 'Adding full bibliography for 7041791--7041802.cif.'
_cod_original_cell_volume 2695.2(9)
_cod_database_code 7041796
_shelx_shelxl_version_number 2014/7
_shelx_space_group_comment
;
The symmetry employed for this shelxl refinement is uniquely defined
by the following loop, which should always be used as a source of
symmetry information in preference to the above space-group names.
They are only intended as comments.
;
_shelx_estimated_absorpt_t_min 0.956
_shelx_estimated_absorpt_t_max 0.978

loop_
_space_group_symop_operation_xyz
'x, y, z'
'-x, -y, -z'

loop_
_atom_site_label
_atom_site_type_symbol
_atom_site_fract_x
_atom_site_fract_y
_atom_site_fract_z
_atom_site_U_iso_or_equiv
_atom_site_adp_type
_atom_site_occupancy
_atom_site_site_symmetry_order
_atom_site_calc_flag
_atom_site_refinement_flags_posn
_atom_site_refinement_flags_adp
S1 S 1.30138(8) 0.95509(6) 0.75413(5) 0.0235(2) Uani 1 1 d . .
S2 S 1.14674(10) 0.98715(7) 0.80619(6) 0.0339(2) Uani 1 1 d . .
S3 S 1.03741(8) 1.05079(6) 0.72779(6) 0.0249(2) Uani 1 1 d . .
P1 P 1.50719(7) 0.72746(6) 0.85461(5) 0.01518(19) Uani 1 1 d . .
P2 P 1.24903(7) 1.23307(6) 0.57817(5) 0.01348(18) Uani 1 1 d . .
N1 N 1.3792(2) 0.7443(2) 0.82154(15) 0.0159(6) Uani 1 1 d . .
N2 N 1.1290(2) 1.2174(2) 0.62024(15) 0.0159(6) Uani 1 1 d . .
B3 B 1.1824(3) 0.7520(3) 0.7420(2) 0.0186(8) Uani 1 1 d . .
H3 H 1.1303 0.7687 0.7937 0.022 Uiso 1 1 calc R U
B4 B 1.2407(3) 0.6333(3) 0.7220(2) 0.0201(8) Uani 1 1 d . .
H4 H 1.2233 0.5688 0.7586 0.024 Uiso 1 1 calc R U
B5 B 1.3791(4) 0.6546(3) 0.6782(2) 0.0214(8) Uani 1 1 d . .
H5 H 1.4559 0.6047 0.6852 0.026 Uiso 1 1 calc R U
B6 B 1.3979(3) 0.7864(3) 0.6723(2) 0.0193(8) Uani 1 1 d . .
H6 H 1.4861 0.8252 0.6785 0.023 Uiso 1 1 calc R U
B7 B 1.1498(3) 0.8082(3) 0.6539(2) 0.0213(8) Uani 1 1 d . .
H7 H 1.0738 0.8589 0.6465 0.026 Uiso 1 1 calc R U
B8 B 1.1278(4) 0.6786(3) 0.6625(2) 0.0230(9) Uani 1 1 d . .
H8 H 1.0372 0.6438 0.6606 0.028 Uiso 1 1 calc R U
B9 B 1.2512(4) 0.6183(3) 0.6216(2) 0.0242(9) Uani 1 1 d . .
H9 H 1.2427 0.5433 0.5916 0.029 Uiso 1 1 calc R U
B10 B 1.3497(4) 0.7130(3) 0.5911(2) 0.0234(9) Uani 1 1 d . .
H10 H 1.4076 0.7006 0.5414 0.028 Uiso 1 1 calc R U
B11 B 1.2861(4) 0.8298(3) 0.6093(2) 0.0223(9) Uani 1 1 d . .
H11 H 1.3014 0.8942 0.5723 0.027 Uiso 1 1 calc R U
B12 B 1.1945(4) 0.7256(3) 0.5795(2) 0.0250(9) Uani 1 1 d . .
H12 H 1.1488 0.7209 0.5224 0.030 Uiso 1 1 calc R U
B103 B 0.9390(3) 1.2409(3) 0.6995(2) 0.0176(8) Uani 1 1 d . .
H103 H 0.8809 1.2014 0.6551 0.021 Uiso 1 1 calc R U
B104 B 1.0001(3) 1.3614(3) 0.6879(2) 0.0184(8) Uani 1 1 d . .
H104 H 0.9791 1.4046 0.6366 0.022 Uiso 1 1 calc R U
B105 B 1.1424(4) 1.3651(3) 0.7339(2) 0.0213(8) Uani 1 1 d . .
H105 H 1.2179 1.4112 0.7141 0.026 Uiso 1 1 calc R U
B106 B 1.1634(3) 1.2462(3) 0.7719(2) 0.0187(8) Uani 1 1 d . .
H106 H 1.2515 1.2106 0.7747 0.022 Uiso 1 1 calc R U
B107 B 0.9158(4) 1.2265(3) 0.7987(2) 0.0210(8) Uani 1 1 d . .
H107 H 0.8410 1.1809 0.8200 0.025 Uiso 1 1 calc R U
B108 B 0.8935(3) 1.3426(3) 0.7576(2) 0.0186(8) Uani 1 1 d . .
H108 H 0.8032 1.3736 0.7518 0.022 Uiso 1 1 calc R U
B109 B 1.0203(4) 1.4198(3) 0.7790(2) 0.0225(9) Uani 1 1 d . .
H109 H 1.0143 1.5024 0.7883 0.027 Uiso 1 1 calc R U
B110 B 1.1236(4) 1.3475(3) 0.8316(2) 0.0249(9) Uani 1 1 d . .
H110 H 1.1867 1.3817 0.8755 0.030 Uiso 1 1 calc R U
B111 B 1.0570(4) 1.2294(3) 0.8437(2) 0.0226(9) Uani 1 1 d . .
H111 H 1.0761 1.1856 0.8950 0.027 Uiso 1 1 calc R U
B112 B 0.9682(4) 1.3365(3) 0.8466(2) 0.0224(9) Uani 1 1 d . .
H112 H 0.9281 1.3649 0.9003 0.027 Uiso 1 1 calc R U
C2 C 1.2733(3) 0.8391(2) 0.70492(19) 0.0174(7) Uani 1 1 d . .
C1 C 1.3332(3) 0.7286(2) 0.74978(18) 0.0145(7) Uani 1 1 d . .
C3 C 1.6298(3) 0.7723(2) 0.80211(18) 0.0162(7) Uani 1 1 d . .
C4 C 1.6648(3) 0.8725(3) 0.8106(2) 0.0215(7) Uani 1 1 d . .
H4A H 1.6301 0.9144 0.8480 0.026 Uiso 1 1 calc R U
C5 C 1.7498(3) 0.9110(3) 0.7646(2) 0.0283(8) Uani 1 1 d . .
H5A H 1.7728 0.9792 0.7706 0.034 Uiso 1 1 calc R U
C6 C 1.8016(3) 0.8508(3) 0.7101(2) 0.0277(8) Uani 1 1 d . .
H6A H 1.8599 0.8777 0.6787 0.033 Uiso 1 1 calc R U
C7 C 1.7678(3) 0.7510(3) 0.7013(2) 0.0245(8) Uani 1 1 d . .
H7A H 1.8033 0.7096 0.6639 0.029 Uiso 1 1 calc R U
C8 C 1.6826(3) 0.7114(3) 0.7468(2) 0.0207(7) Uani 1 1 d . .
H8A H 1.6599 0.6431 0.7406 0.025 Uiso 1 1 calc R U
C9 C 1.5349(3) 0.5993(2) 0.87433(19) 0.0184(7) Uani 1 1 d . .
C10 C 1.6486(3) 0.5652(3) 0.8866(2) 0.0257(8) Uani 1 1 d . .
H10A H 1.7145 0.6086 0.8808 0.031 Uiso 1 1 calc R U
C11 C 1.6657(4) 0.4677(3) 0.9072(2) 0.0302(9) Uani 1 1 d . .
H11A H 1.7432 0.4446 0.9155 0.036 Uiso 1 1 calc R U
C12 C 1.5699(4) 0.4042(3) 0.9157(2) 0.0287(9) Uani 1 1 d . .
H12A H 1.5816 0.3379 0.9303 0.034 Uiso 1 1 calc R U
C13 C 1.4574(3) 0.4375(3) 0.9030(2) 0.0265(8) Uani 1 1 d . .
H13 H 1.3918 0.3935 0.9085 0.032 Uiso 1 1 calc R U
C14 C 1.4391(3) 0.5339(3) 0.8823(2) 0.0224(8) Uani 1 1 d . .
H14 H 1.3612 0.5558 0.8735 0.027 Uiso 1 1 calc R U
C15 C 1.5130(3) 0.7948(2) 0.94470(19) 0.0185(7) Uani 1 1 d . .
C16 C 1.6156(3) 0.7969(3) 0.9900(2) 0.0281(8) Uani 1 1 d . .
H16 H 1.6834 0.7636 0.9728 0.034 Uiso 1 1 calc R U
C17 C 1.6190(4) 0.8471(3) 1.0596(2) 0.0331(9) Uani 1 1 d . .
H17 H 1.6892 0.8485 1.0902 0.040 Uiso 1 1 calc R U
C18 C 1.5209(4) 0.8955(3) 1.0853(2) 0.0327(9) Uani 1 1 d . .
H18 H 1.5237 0.9301 1.1333 0.039 Uiso 1 1 calc R U
C19 C 1.4184(4) 0.8936(3) 1.0410(2) 0.0336(9) Uani 1 1 d . .
H19 H 1.3509 0.9266 1.0588 0.040 Uiso 1 1 calc R U
C20 C 1.4140(3) 0.8434(3) 0.9706(2) 0.0252(8) Uani 1 1 d . .
H20 H 1.3437 0.8423 0.9402 0.030 Uiso 1 1 calc R U
C102 C 1.0354(3) 1.1794(2) 0.75538(19) 0.0184(7) Uani 1 1 d . .
C101 C 1.0901(3) 1.2628(2) 0.68416(19) 0.0161(7) Uani 1 1 d . .
C103 C 1.2476(3) 1.3386(2) 0.51864(18) 0.0158(7) Uani 1 1 d . .
C104 C 1.1391(3) 1.3743(2) 0.49561(18) 0.0171(7) Uani 1 1 d . .
H10B H 1.0688 1.3449 0.5132 0.021 Uiso 1 1 calc R U
C105 C 1.1331(3) 1.4526(3) 0.44710(19) 0.0210(7) Uani 1 1 d . .
H10C H 1.0586 1.4769 0.4317 0.025 Uiso 1 1 calc R U
C106 C 1.2355(3) 1.4955(3) 0.4211(2) 0.0237(8) Uani 1 1 d . .
H10D H 1.2313 1.5501 0.3887 0.028 Uiso 1 1 calc R U
C107 C 1.3444(3) 1.4590(3) 0.4422(2) 0.0225(8) Uani 1 1 d . .
H10E H 1.4145 1.4875 0.4235 0.027 Uiso 1 1 calc R U
C108 C 1.3502(3) 1.3808(3) 0.49068(19) 0.0192(7) Uani 1 1 d . .
H10F H 1.4246 1.3556 0.5050 0.023 Uiso 1 1 calc R U
C109 C 1.2619(3) 1.1244(2) 0.51585(18) 0.0144(6) Uani 1 1 d . .
C110 C 1.3653(3) 1.1096(3) 0.47708(19) 0.0192(7) Uani 1 1 d . .
H11B H 1.4293 1.1561 0.4837 0.023 Uiso 1 1 calc R U
C111 C 1.3743(3) 1.0268(3) 0.42876(19) 0.0207(7) Uani 1 1 d . .
H11C H 1.4451 1.0161 0.4025 0.025 Uiso 1 1 calc R U
C112 C 1.2807(3) 0.9592(3) 0.41830(19) 0.0204(7) Uani 1 1 d . .
H11D H 1.2876 0.9023 0.3851 0.024 Uiso 1 1 calc R U
C113 C 1.1770(3) 0.9746(3) 0.4563(2) 0.0213(7) Uani 1 1 d . .
H113 H 1.1127 0.9286 0.4489 0.026 Uiso 1 1 calc R U
C114 C 1.1674(3) 1.0570(3) 0.50505(19) 0.0196(7) Uani 1 1 d . .
H114 H 1.0965 1.0676 0.5312 0.024 Uiso 1 1 calc R U
C115 C 1.3826(3) 1.2438(2) 0.63613(18) 0.0159(7) Uani 1 1 d . .
C116 C 1.4314(3) 1.1570(3) 0.66169(19) 0.0190(7) Uani 1 1 d . .
H116 H 1.4001 1.0942 0.6433 0.023 Uiso 1 1 calc R U
C117 C 1.5247(3) 1.1608(3) 0.71325(19) 0.0221(8) Uani 1 1 d . .
H117 H 1.5566 1.1010 0.7309 0.027 Uiso 1 1 calc R U
C118 C 1.5719(3) 1.2522(3) 0.7393(2) 0.0259(8) Uani 1 1 d . .
H118 H 1.6364 1.2551 0.7748 0.031 Uiso 1 1 calc R U
C119 C 1.5250(3) 1.3391(3) 0.7137(2) 0.0247(8) Uani 1 1 d . .
H119 H 1.5578 1.4016 0.7315 0.030 Uiso 1 1 calc R U
C120 C 1.4310(3) 1.3356(3) 0.66249(19) 0.0194(7) Uani 1 1 d . .
H120 H 1.3993 1.3957 0.6452 0.023 Uiso 1 1 calc R U

loop_
_atom_site_aniso_label
_atom_site_aniso_U_11
_atom_site_aniso_U_22
_atom_site_aniso_U_33
_atom_site_aniso_U_23
_atom_site_aniso_U_13
_atom_site_aniso_U_12
S1 0.0243(5) 0.0159(4) 0.0300(5) 0.0013(4) -0.0048(4) 0.0002(3)
S2 0.0502(6) 0.0235(5) 0.0293(5) 0.0046(4) 0.0107(5) 0.0101(4)
S3 0.0221(4) 0.0150(4) 0.0375(5) -0.0016(4) 0.0030(4) 0.0011(3)
P1 0.0161(4) 0.0150(4) 0.0145(4) 0.0006(3) 0.0010(3) 0.0008(3)
P2 0.0129(4) 0.0134(4) 0.0142(4) 0.0005(3) 0.0020(3) 0.0016(3)
N1 0.0168(14) 0.0155(14) 0.0155(14) 0.0010(11) 0.0020(11) 0.0000(11)
N2 0.0151(14) 0.0166(14) 0.0158(14) -0.0022(11) 0.0039(11) 0.0002(11)
B3 0.0141(18) 0.0174(19) 0.024(2) 0.0007(16) 0.0023(15) -0.0019(15)
B4 0.021(2) 0.0142(19) 0.025(2) -0.0038(16) 0.0004(16) -0.0012(15)
B5 0.023(2) 0.021(2) 0.020(2) -0.0044(16) 0.0016(16) 0.0039(16)
B6 0.0180(19) 0.025(2) 0.0155(19) 0.0025(16) 0.0043(15) -0.0014(16)
B7 0.0174(19) 0.025(2) 0.022(2) 0.0009(17) -0.0032(16) 0.0019(16)
B8 0.019(2) 0.025(2) 0.025(2) -0.0030(17) -0.0010(16) -0.0028(16)
B9 0.023(2) 0.025(2) 0.024(2) -0.0071(17) -0.0031(17) 0.0022(17)
B10 0.018(2) 0.036(2) 0.016(2) -0.0019(17) 0.0000(15) 0.0034(17)
B11 0.020(2) 0.030(2) 0.017(2) 0.0035(17) -0.0014(16) 0.0023(17)
B12 0.020(2) 0.032(2) 0.022(2) -0.0019(18) -0.0027(16) -0.0004(17)
B103 0.0122(17) 0.022(2) 0.019(2) -0.0022(16) 0.0039(14) 0.0023(15)
B104 0.0199(19) 0.0164(19) 0.019(2) 0.0015(15) 0.0054(15) 0.0060(15)
B105 0.022(2) 0.0139(19) 0.028(2) -0.0052(16) 0.0063(17) -0.0024(15)
B106 0.0153(18) 0.021(2) 0.020(2) -0.0016(16) 0.0012(15) 0.0030(15)
B107 0.021(2) 0.019(2) 0.024(2) 0.0028(16) 0.0091(16) 0.0037(16)
B108 0.0142(18) 0.021(2) 0.020(2) -0.0022(16) 0.0051(15) 0.0031(15)
B109 0.023(2) 0.0167(19) 0.028(2) -0.0058(16) 0.0066(17) 0.0027(16)
B110 0.023(2) 0.029(2) 0.022(2) -0.0112(18) -0.0014(17) 0.0027(17)
B111 0.022(2) 0.029(2) 0.017(2) -0.0013(17) 0.0034(16) 0.0082(17)
B112 0.021(2) 0.024(2) 0.022(2) -0.0035(17) 0.0023(16) 0.0056(16)
C2 0.0180(17) 0.0178(17) 0.0165(17) 0.0016(13) -0.0001(13) -0.0004(13)
C1 0.0163(16) 0.0126(16) 0.0147(16) 0.0003(13) 0.0004(13) 0.0017(12)
C3 0.0145(16) 0.0197(17) 0.0145(16) 0.0013(13) -0.0009(13) 0.0010(13)
C4 0.0204(18) 0.0203(18) 0.0239(19) 0.0005(15) 0.0024(14) 0.0008(14)
C5 0.029(2) 0.025(2) 0.031(2) 0.0019(16) 0.0020(16) -0.0082(16)
C6 0.0208(18) 0.033(2) 0.029(2) 0.0055(17) 0.0061(15) -0.0063(16)
C7 0.0180(18) 0.034(2) 0.0214(19) 0.0007(16) 0.0040(14) 0.0030(15)
C8 0.0176(17) 0.0233(18) 0.0209(18) -0.0021(14) -0.0019(14) 0.0003(14)
C9 0.0219(17) 0.0173(17) 0.0160(17) -0.0009(13) 0.0015(13) 0.0037(14)
C10 0.0233(19) 0.026(2) 0.028(2) 0.0054(16) 0.0017(15) 0.0036(15)
C11 0.031(2) 0.033(2) 0.027(2) 0.0077(17) 0.0036(16) 0.0154(17)
C12 0.046(2) 0.0211(19) 0.0202(19) 0.0020(15) 0.0023(17) 0.0110(17)
C13 0.035(2) 0.0221(19) 0.023(2) 0.0056(15) -0.0009(16) -0.0015(16)
C14 0.0238(18) 0.0212(18) 0.0221(19) 0.0020(15) -0.0008(14) -0.0006(14)
C15 0.0231(18) 0.0178(17) 0.0147(17) 0.0020(13) 0.0010(14) -0.0017(14)
C16 0.028(2) 0.032(2) 0.024(2) 0.0005(16) -0.0034(16) 0.0007(16)
C17 0.041(2) 0.036(2) 0.022(2) -0.0008(17) -0.0104(17) -0.0048(19)
C18 0.052(3) 0.031(2) 0.0150(19) -0.0032(16) 0.0009(17) -0.0043(19)
C19 0.039(2) 0.033(2) 0.028(2) -0.0088(17) 0.0042(18) 0.0022(18)
C20 0.028(2) 0.026(2) 0.0215(19) -0.0024(15) 0.0019(15) 0.0014(15)
C102 0.0190(17) 0.0163(17) 0.0202(18) 0.0005(14) 0.0056(14) 0.0020(13)
C101 0.0134(16) 0.0143(16) 0.0207(18) 0.0008(13) 0.0036(13) 0.0006(12)
C103 0.0172(16) 0.0181(17) 0.0121(16) -0.0024(13) 0.0028(13) 0.0033(13)
C104 0.0182(17) 0.0184(17) 0.0145(17) -0.0009(13) -0.0008(13) -0.0009(13)
C105 0.0253(18) 0.0191(18) 0.0184(18) -0.0010(14) -0.0040(14) 0.0043(14)
C106 0.033(2) 0.0213(18) 0.0174(18) 0.0029(14) -0.0003(15) 0.0024(15)
C107 0.0269(19) 0.0208(18) 0.0200(18) 0.0027(14) 0.0062(15) -0.0035(15)
C108 0.0170(17) 0.0206(18) 0.0199(18) -0.0009(14) 0.0037(13) -0.0021(13)
C109 0.0153(16) 0.0135(16) 0.0144(16) -0.0008(13) -0.0005(12) 0.0040(12)
C110 0.0168(16) 0.0193(17) 0.0216(18) -0.0008(14) 0.0035(14) -0.0006(13)
C111 0.0175(17) 0.0252(19) 0.0196(18) -0.0037(14) 0.0070(14) 0.0029(14)
C112 0.0234(18) 0.0195(18) 0.0179(18) -0.0043(14) 0.0005(14) 0.0038(14)
C113 0.0200(17) 0.0211(18) 0.0223(19) -0.0025(14) -0.0013(14) -0.0015(14)
C114 0.0153(16) 0.0250(18) 0.0187(18) -0.0014(14) 0.0023(13) 0.0047(14)
C115 0.0142(16) 0.0208(17) 0.0127(16) 0.0002(13) 0.0019(12) 0.0010(13)
C116 0.0188(17) 0.0200(18) 0.0185(18) 0.0012(14) 0.0051(13) 0.0025(14)
C117 0.0193(17) 0.030(2) 0.0180(18) 0.0032(15) 0.0034(14) 0.0090(15)
C118 0.0174(17) 0.038(2) 0.0219(19) 0.0009(16) -0.0035(14) 0.0007(16)
C119 0.0234(18) 0.029(2) 0.0209(19) -0.0026(15) -0.0007(15) -0.0042(15)
C120 0.0188(17) 0.0212(18) 0.0182(18) -0.0006(14) 0.0015(13) 0.0010(14)

loop_
_atom_type_symbol
_atom_type_description
_atom_type_scat_dispersion_real
_atom_type_scat_dispersion_imag
_atom_type_scat_source
C C 0.0033 0.0016 'International Tables Vol C Tables 4.2.6.8 and 6.1.1.4'
H H 0.0000 0.0000 'International Tables Vol C Tables 4.2.6.8 and 6.1.1.4'
B B 0.0013 0.0007 'International Tables Vol C Tables 4.2.6.8 and 6.1.1.4'
N N 0.0061 0.0033 'International Tables Vol C Tables 4.2.6.8 and 6.1.1.4'
P P 0.1023 0.0942 'International Tables Vol C Tables 4.2.6.8 and 6.1.1.4'
S S 0.1246 0.1234 'International Tables Vol C Tables 4.2.6.8 and 6.1.1.4'

loop_
_geom_angle_atom_site_label_1
_geom_angle_atom_site_label_2
_geom_angle_atom_site_label_3
_geom_angle
C2 S1 S2 104.77(12)
S1 S2 S3 107.64(6)
C102 S3 S2 105.49(13)
N1 P1 C15 104.73(15)
N1 P1 C3 117.85(15)
C15 P1 C3 106.70(16)
N1 P1 C9 113.49(15)
C15 P1 C9 106.17(16)
C3 P1 C9 107.09(16)
N2 P2 C103 112.82(15)
N2 P2 C109 105.43(15)
C103 P2 C109 106.43(15)
N2 P2 C115 117.37(15)
C103 P2 C115 107.04(15)
C109 P2 C115 107.09(15)
C1 N1 P1 130.5(2)
C101 N2 P2 129.8(2)
C2 B3 C1 64.5(2)
C2 B3 B4 108.1(3)
C1 B3 B4 57.3(2)
C2 B3 B8 104.8(3)
C1 B3 B8 106.0(3)
B4 B3 B8 60.0(2)
C2 B3 B7 57.4(2)
C1 B3 B7 109.9(3)
B4 B3 B7 108.3(3)
B8 B3 B7 59.5(2)
C2 B3 H3 121.9
C1 B3 H3 120.7
B4 B3 H3 122.2
B8 B3 H3 123.8
B7 B3 H3 121.6
C1 B4 B3 60.9(2)
C1 B4 B8 109.0(3)
B3 B4 B8 60.1(2)
C1 B4 B9 106.5(3)
B3 B4 B9 107.5(3)
B8 B4 B9 60.5(2)
C1 B4 B5 57.5(2)
B3 B4 B5 106.3(3)
B8 B4 B5 108.2(3)
B9 B4 B5 60.0(2)
C1 B4 H4 122.3
B3 B4 H4 122.0
B8 B4 H4 120.7
B9 B4 H4 122.1
B5 B4 H4 123.0
C1 B5 B10 108.7(3)
C1 B5 B6 61.3(2)
B10 B5 B6 59.6(2)
C1 B5 B9 106.7(3)
B10 B5 B9 60.0(2)
B6 B5 B9 107.1(3)
C1 B5 B4 58.0(2)
B10 B5 B4 107.6(3)
B6 B5 B4 106.8(3)
B9 B5 B4 59.7(2)
C1 B5 H5 121.8
B10 B5 H5 121.4
B6 B5 H5 121.9
B9 B5 H5 122.4
B4 B5 H5 122.9
C2 B6 C1 64.2(2)
C2 B6 B10 104.4(3)
C1 B6 B10 105.1(3)
C2 B6 B5 107.2(3)
C1 B6 B5 56.3(2)
B10 B6 B5 60.0(2)
C2 B6 B11 58.1(2)
C1 B6 B11 110.2(3)
B10 B6 B11 59.4(2)
B5 B6 B11 108.4(3)
C2 B6 H6 122.1
C1 B6 H6 121.2
B10 B6 H6 124.2
B5 B6 H6 122.7
B11 B6 H6 121.0
C2 B7 B8 106.0(3)
C2 B7 B12 105.5(3)
B8 B7 B12 61.0(2)
C2 B7 B11 58.7(2)
B8 B7 B11 109.0(3)
B12 B7 B11 60.1(2)
C2 B7 B3 58.8(2)
B8 B7 B3 59.7(2)
B12 B7 B3 107.9(3)
B11 B7 B3 107.3(3)
C2 B7 H7 124.1
B8 B7 H7 121.4
B12 B7 H7 121.9
B11 B7 H7 121.6
B3 B7 H7 122.1
B7 B8 B4 109.1(3)
B7 B8 B3 60.8(2)
B4 B8 B3 59.9(2)
B7 B8 B9 107.3(3)
B4 B8 B9 60.2(2)
B3 B8 B9 107.1(3)
B7 B8 B12 59.7(2)
B4 B8 B12 108.2(3)
B3 B8 B12 107.7(3)
B9 B8 B12 59.3(2)
B7 B8 H8 121.3
B4 B8 H8 121.1
B3 B8 H8 121.9
B9 B8 H8 122.6
B12 B8 H8 122.1
B12 B9 B4 108.7(3)
B12 B9 B10 60.0(2)
B4 B9 B10 107.9(3)
B12 B9 B5 108.6(3)
B4 B9 B5 60.3(2)
B10 B9 B5 59.8(2)
B12 B9 B8 60.7(2)
B4 B9 B8 59.4(2)
B10 B9 B8 107.7(3)
B5 B9 B8 107.6(3)
B12 B9 H9 121.0
B4 B9 H9 121.7
B10 B9 H9 122.0
B5 B9 H9 121.7
B8 B9 H9 122.0
B11 B10 B6 60.8(2)
B11 B10 B12 60.2(2)
B6 B10 B12 108.2(3)
B11 B10 B5 109.8(3)
B6 B10 B5 60.4(2)
B12 B10 B5 108.6(3)
B11 B10 B9 108.4(3)
B6 B10 B9 107.8(3)
B12 B10 B9 59.7(2)
B5 B10 B9 60.2(2)
B11 B10 H10 120.7
B6 B10 H10 121.6
B12 B10 H10 121.8
B5 B10 H10 120.8
B9 B10 H10 122.0
C2 B11 B10 105.0(3)
C2 B11 B7 57.8(2)
B10 B11 B7 107.6(3)
C2 B11 B12 104.8(3)
B10 B11 B12 60.4(2)
B7 B11 B12 59.9(2)
C2 B11 B6 58.3(2)
B10 B11 B6 59.9(2)
B7 B11 B6 106.1(3)
B12 B11 B6 107.6(3)
C2 B11 H11 124.8
B10 B11 H11 122.0
B7 B11 H11 122.5
B12 B11 H11 122.1
B6 B11 H11 122.3
B9 B12 B7 107.6(3)
B9 B12 B11 108.2(3)
B7 B12 B11 60.0(2)
B9 B12 B10 60.3(2)
B7 B12 B10 106.9(3)
B11 B12 B10 59.4(2)
B9 B12 B8 60.1(2)
B7 B12 B8 59.3(2)
B11 B12 B8 107.6(3)
B10 B12 B8 107.4(3)
B9 B12 H12 121.4
B7 B12 H12 122.4
B11 B12 H12 121.7
B10 B12 H12 122.3
B8 B12 H12 122.2
C102 B103 C101 63.7(2)
C102 B103 B108 104.7(3)
C101 B103 B108 106.0(3)
C102 B103 B104 107.2(3)
C101 B103 B104 57.2(2)
B108 B103 B104 60.0(2)
C102 B103 B107 58.0(2)
C101 B103 B107 110.0(3)
B108 B103 B107 59.5(2)
B104 B103 B107 108.3(3)
C102 B103 H103 122.3
C101 B103 H103 120.9
B108 B103 H103 123.7
B104 B103 H103 122.6
B107 B103 H103 121.3
C101 B104 B109 107.1(3)
C101 B104 B108 109.2(3)
B109 B104 B108 60.4(2)
C101 B104 B103 61.3(2)
B109 B104 B103 107.7(3)
B108 B104 B103 60.0(2)
C101 B104 B105 58.0(2)
B109 B104 B105 60.0(2)
B108 B104 B105 108.1(3)
B103 B104 B105 106.9(3)
C101 B104 H104 121.8
B109 B104 H104 122.0
B108 B104 H104 120.9
B103 B104 H104 121.7
B105 B104 H104 122.8
C101 B105 B110 108.7(3)
C101 B105 B106 61.1(2)
B110 B105 B106 59.6(2)
C101 B105 B109 106.8(3)
B110 B105 B109 61.1(2)
B106 B105 B109 107.9(3)
C101 B105 B104 58.2(2)
B110 B105 B104 108.1(3)
B106 B105 B104 106.9(3)
B109 B105 B104 59.4(2)
C101 B105 H105 122.0
B110 B105 H105 120.9
B106 B105 H105 121.8
B109 B105 H105 121.9
B104 B105 H105 122.9
C102 B106 B110 104.3(3)
C102 B106 C101 63.7(2)
B110 B106 C101 105.8(3)
C102 B106 B105 106.9(3)
B110 B106 B105 60.0(2)
C101 B106 B105 57.0(2)
C102 B106 B111 57.4(2)
B110 B106 B111 59.6(2)
C101 B106 B111 109.5(3)
B105 B106 B111 108.0(3)
C102 B106 H106 122.6
B110 B106 H106 123.8
C101 B106 H106 121.1
B105 B106 H106 122.7
B111 B106 H106 121.6
C102 B107 B112 104.8(3)
C102 B107 B108 105.0(3)
B112 B107 B108 60.3(2)
C102 B107 B111 58.0(2)
B112 B107 B111 60.5(2)
B108 B107 B111 108.5(3)
C102 B107 B103 58.3(2)
B112 B107 B103 107.1(3)
B108 B107 B103 59.5(2)
B111 B107 B103 106.5(3)
C102 B107 H107 124.8
B112 B107 H107 122.2
B108 B107 H107 121.9
B111 B107 H107 121.8
B103 B107 H107 122.6
B107 B108 B103 61.0(2)
B107 B108 B104 109.4(3)
B103 B108 B104 60.0(2)
B107 B108 B112 59.5(2)
B103 B108 B112 107.6(3)
B104 B108 B112 108.1(3)
B107 B108 B109 108.0(3)
B103 B108 B109 107.2(3)
B104 B108 B109 59.7(2)
B112 B108 B109 59.9(2)
B107 B108 H108 121.0
B103 B108 H108 121.9
B104 B108 H108 121.2
B112 B108 H108 122.1
B109 B108 H108 122.2
B104 B109 B112 108.1(3)
B104 B109 B105 60.6(2)
B112 B109 B105 108.2(3)
B104 B109 B108 59.9(2)
B112 B109 B108 59.8(2)
B105 B109 B108 108.2(3)
B104 B109 B110 107.6(3)
B112 B109 B110 60.3(2)
B105 B109 B110 59.2(2)
B108 B109 B110 107.5(3)
B104 B109 H109 121.6
B112 B109 H109 121.5
B105 B109 H109 121.6
B108 B109 H109 121.9
B110 B109 H109 122.3
B106 B110 B111 61.1(2)
B106 B110 B105 60.4(2)
B111 B110 B105 109.6(3)
B106 B110 B112 107.9(3)
B111 B110 B112 59.8(2)
B105 B110 B112 107.6(3)
B106 B110 B109 107.5(3)
B111 B110 B109 107.6(3)
B105 B110 B109 59.7(2)
B112 B110 B109 59.1(2)
B106 B110 H110 121.4
B111 B110 H110 120.9
B105 B110 H110 121.2
B112 B110 H110 122.4
B109 B110 H110 122.6
C102 B111 B110 105.1(3)
C102 B111 B107 58.9(2)
B110 B111 B107 108.4(3)
C102 B111 B112 104.6(3)
B110 B111 B112 60.9(2)
B107 B111 B112 59.4(2)
C102 B111 B106 58.6(2)
B110 B111 B106 59.3(2)
B107 B111 B106 107.5(3)
B112 B111 B106 107.4(3)
C102 B111 H111 124.5
B110 B111 H111 121.9
B107 B111 H111 121.6
B112 B111 H111 122.5
B106 B111 H111 122.2
B107 B112 B108 60.2(2)
B107 B112 B109 108.8(3)
B108 B112 B109 60.2(2)
B107 B112 B111 60.1(2)
B108 B112 B111 108.0(3)
B109 B112 B111 108.4(3)
B107 B112 B110 107.7(3)
B108 B112 B110 108.1(3)
B109 B112 B110 60.6(2)
B111 B112 B110 59.3(2)
B107 B112 H112 121.5
B108 B112 H112 121.6
B109 B112 H112 121.0
B111 B112 H112 121.9
B110 B112 H112 122.0
B7 C2 B11 63.5(2)
B7 C2 B6 114.9(3)
B11 C2 B6 63.5(2)
B7 C2 B3 63.8(2)
B11 C2 B3 115.2(3)
B6 C2 B3 111.0(3)
B7 C2 S1 125.1(2)
B11 C2 S1 119.8(2)
B6 C2 S1 112.7(2)
B3 C2 S1 120.3(2)
B7 C2 C1 110.5(2)
B11 C2 C1 110.9(3)
B6 C2 C1 59.70(19)
B3 C2 C1 58.91(19)
S1 C2 C1 116.2(2)
N1 C1 B5 129.9(3)
N1 C1 B4 124.6(3)
B5 C1 B4 64.5(2)
N1 C1 B3 113.5(3)
B5 C1 B3 112.4(3)
B4 C1 B3 61.8(2)
N1 C1 B6 120.6(3)
B5 C1 B6 62.4(2)
B4 C1 B6 112.6(3)
B3 C1 B6 105.8(2)
N1 C1 C2 115.8(2)
B5 C1 C2 105.5(2)
B4 C1 C2 105.4(2)
B3 C1 C2 56.57(18)
B6 C1 C2 56.05(19)
C4 C3 C8 119.1(3)
C4 C3 P1 119.4(3)
C8 C3 P1 121.2(3)
C5 C4 C3 120.2(3)
C5 C4 H4A 119.9
C3 C4 H4A 119.9
C4 C5 C6 120.6(3)
C4 C5 H5A 119.7
C6 C5 H5A 119.7
C5 C6 C7 119.7(3)
C5 C6 H6A 120.1
C7 C6 H6A 120.1
C8 C7 C6 120.4(3)
C8 C7 H7A 119.8
C6 C7 H7A 119.8
C7 C8 C3 120.0(3)
C7 C8 H8A 120.0
C3 C8 H8A 120.0
C10 C9 C14 119.0(3)
C10 C9 P1 122.0(3)
C14 C9 P1 118.9(3)
C11 C10 C9 120.2(3)
C11 C10 H10A 119.9
C9 C10 H10A 119.9
C12 C11 C10 120.1(4)
C12 C11 H11A 120.0
C10 C11 H11A 120.0
C13 C12 C11 119.9(4)
C13 C12 H12A 120.0
C11 C12 H12A 120.0
C12 C13 C14 120.7(4)
C12 C13 H13 119.7
C14 C13 H13 119.7
C13 C14 C9 120.2(3)
C13 C14 H14 119.9
C9 C14 H14 119.9
C20 C15 C16 119.5(3)
C20 C15 P1 120.1(3)
C16 C15 P1 120.4(3)
C17 C16 C15 120.2(4)
C17 C16 H16 119.9
C15 C16 H16 119.9
C16 C17 C18 120.4(4)
C16 C17 H17 119.8
C18 C17 H17 119.8
C17 C18 C19 119.9(4)
C17 C18 H18 120.0
C19 C18 H18 120.0
C18 C19 C20 120.3(4)
C18 C19 H19 119.9
C20 C19 H19 119.9
C19 C20 C15 119.8(4)
C19 C20 H20 120.1
C15 C20 H20 120.1
B111 C102 B107 63.1(2)
B111 C102 B103 115.0(3)
B107 C102 B103 63.7(2)
B111 C102 B106 63.9(2)
B107 C102 B106 115.2(3)
B103 C102 B106 111.5(3)
B111 C102 S3 126.5(3)
B107 C102 S3 119.8(2)
B103 C102 S3 111.0(2)
B106 C102 S3 120.8(2)
B111 C102 C101 111.4(3)
B107 C102 C101 111.3(2)
B103 C102 C101 59.80(19)
B106 C102 C101 59.7(2)
S3 C102 C101 114.4(2)
N2 C101 B105 130.5(3)
N2 C101 B104 125.6(3)
B105 C101 B104 63.9(2)
N2 C101 B106 120.2(3)
B105 C101 B106 61.9(2)
B104 C101 B106 112.0(3)
N2 C101 B103 113.9(3)
B105 C101 B103 111.6(3)
B104 C101 B103 61.5(2)
B106 C101 B103 106.0(2)
N2 C101 C102 115.4(3)
B105 C101 C102 105.2(2)
B104 C101 C102 105.0(2)
B106 C101 C102 56.58(19)
B103 C101 C102 56.51(19)
C104 C103 C108 119.2(3)
C104 C103 P2 118.1(2)
C108 C103 P2 122.6(3)
C105 C104 C103 120.4(3)
C105 C104 H10B 119.8
C103 C104 H10B 119.8
C104 C105 C106 120.0(3)
C104 C105 H10C 120.0
C106 C105 H10C 120.0
C105 C106 C107 120.2(3)
C105 C106 H10D 119.9
C107 C106 H10D 119.9
C108 C107 C106 119.6(3)
C108 C107 H10E 120.2
C106 C107 H10E 120.2
C107 C108 C103 120.6(3)
C107 C108 H10F 119.7
C103 C108 H10F 119.7
C110 C109 C114 120.1(3)
C110 C109 P2 119.7(2)
C114 C109 P2 120.1(2)
C111 C110 C109 119.5(3)
C111 C110 H11B 120.2
C109 C110 H11B 120.2
C110 C111 C112 120.5(3)
C110 C111 H11C 119.8
C112 C111 H11C 119.8
C111 C112 C113 120.0(3)
C111 C112 H11D 120.0
C113 C112 H11D 120.0
C114 C113 C112 119.9(3)
C114 C113 H113 120.0
C112 C113 H113 120.0
C113 C114 C109 120.0(3)
C113 C114 H114 120.0
C109 C114 H114 120.0
C116 C115 C120 119.0(3)
C116 C115 P2 118.2(3)
C120 C115 P2 122.5(3)
C117 C116 C115 120.9(3)
C117 C116 H116 119.6
C115 C116 H116 119.6
C116 C117 C118 119.8(3)
C116 C117 H117 120.1
C118 C117 H117 120.1
C119 C118 C117 119.9(3)
C119 C118 H118 120.0
C117 C118 H118 120.0
C120 C119 C118 120.5(3)
C120 C119 H119 119.7
C118 C119 H119 119.7
C119 C120 C115 120.0(3)
C119 C120 H120 120.0
C115 C120 H120 120.0

loop_
_geom_bond_atom_site_label_1
_geom_bond_atom_site_label_2
_geom_bond_distance
S1 C2 1.772(3)
S1 S2 2.0515(15)
S2 S3 2.0602(15)
S3 C102 1.778(3)
P1 N1 1.577(3)
P1 C15 1.797(3)
P1 C3 1.802(3)
P1 C9 1.805(3)
P2 N2 1.586(3)
P2 C103 1.801(3)
P2 C109 1.803(3)
P2 C115 1.807(3)
N1 C1 1.365(4)
N2 C101 1.351(4)
B3 C2 1.708(5)
B3 C1 1.752(5)
B3 B4 1.768(5)
B3 B8 1.772(6)
B3 B7 1.791(6)
B3 H3 1.1200
B4 C1 1.688(5)
B4 B8 1.771(6)
B4 B9 1.785(6)
B4 B5 1.795(6)
B4 H4 1.1200
B5 C1 1.678(5)
B5 B10 1.782(6)
B5 B6 1.788(6)
B5 B9 1.789(6)
B5 H5 1.1200
B6 C2 1.701(5)
B6 C1 1.771(5)
B6 B10 1.774(6)
B6 B11 1.790(6)
B6 H6 1.1200
B7 C2 1.682(5)
B7 B8 1.770(6)
B7 B12 1.777(6)
B7 B11 1.779(6)
B7 H7 1.1200
B8 B9 1.790(6)
B8 B12 1.801(6)
B8 H8 1.1200
B9 B12 1.776(6)
B9 B10 1.787(6)
B9 H9 1.1200
B10 B11 1.765(6)
B10 B12 1.782(6)
B10 H10 1.1200
B11 C2 1.698(5)
B11 B12 1.780(6)
B11 H11 1.1200
B12 H12 1.1200
B103 C102 1.705(5)
B103 C101 1.766(5)
B103 B108 1.770(5)
B103 B104 1.771(5)
B103 B107 1.796(6)
B103 H103 1.1200
B104 C101 1.693(5)
B104 B109 1.768(6)
B104 B108 1.771(5)
B104 B105 1.789(6)
B104 H104 1.1200
B105 C101 1.689(5)
B105 B110 1.769(6)
B105 B106 1.777(6)
B105 B109 1.778(6)
B105 H105 1.1200
B106 C102 1.705(5)
B106 B110 1.762(6)
B106 C101 1.763(5)
B106 B111 1.794(6)
B106 H106 1.1200
B107 C102 1.699(5)
B107 B112 1.757(6)
B107 B108 1.770(6)
B107 B111 1.770(6)
B107 H107 1.1200
B108 B112 1.773(6)
B108 B109 1.780(6)
B108 H108 1.1200
B109 B112 1.775(6)
B109 B110 1.803(6)
B109 H109 1.1200
B110 B111 1.767(6)
B110 B112 1.796(6)
B110 H110 1.1200
B111 C102 1.683(5)
B111 B112 1.777(6)
B111 H111 1.1200
B112 H112 1.1200
C2 C1 1.847(5)
C3 C4 1.397(5)
C3 C8 1.404(5)
C4 C5 1.384(5)
C4 H4A 0.9500
C5 C6 1.384(5)
C5 H5A 0.9500
C6 C7 1.389(5)
C6 H6A 0.9500
C7 C8 1.387(5)
C7 H7A 0.9500
C8 H8A 0.9500
C9 C10 1.395(5)
C9 C14 1.399(5)
C10 C11 1.392(5)
C10 H10A 0.9500
C11 C12 1.384(6)
C11 H11A 0.9500
C12 C13 1.380(5)
C12 H12A 0.9500
C13 C14 1.380(5)
C13 H13 0.9500
C14 H14 0.9500
C15 C20 1.392(5)
C15 C16 1.396(5)
C16 C17 1.377(5)
C16 H16 0.9500
C17 C18 1.381(6)
C17 H17 0.9500
C18 C19 1.384(6)
C18 H18 0.9500
C19 C20 1.389(5)
C19 H19 0.9500
C20 H20 0.9500
C102 C101 1.832(5)
C103 C104 1.389(5)
C103 C108 1.397(5)
C104 C105 1.386(5)
C104 H10B 0.9500
C105 C106 1.387(5)
C105 H10C 0.9500
C106 C107 1.389(5)
C106 H10D 0.9500
C107 C108 1.385(5)
C107 H10E 0.9500
C108 H10F 0.9500
C109 C110 1.390(4)
C109 C114 1.395(5)
C110 C111 1.382(5)
C110 H11B 0.9500
C111 C112 1.388(5)
C111 H11C 0.9500
C112 C113 1.388(5)
C112 H11D 0.9500
C113 C114 1.382(5)
C113 H113 0.9500
C114 H114 0.9500
C115 C116 1.391(5)
C115 C120 1.398(5)
C116 C117 1.377(5)
C116 H116 0.9500
C117 C118 1.386(5)
C117 H117 0.9500
C118 C119 1.382(5)
C118 H118 0.9500
C119 C120 1.379(5)
C119 H119 0.9500
C120 H120 0.9500

loop_
_geom_torsion_atom_site_label_1
_geom_torsion_atom_site_label_2
_geom_torsion_atom_site_label_3
_geom_torsion_atom_site_label_4
_geom_torsion
C15 P1 N1 C1 164.9(3)
C3 P1 N1 C1 46.6(3)
C9 P1 N1 C1 -79.7(3)
C103 P2 N2 C101 -81.6(3)
C109 P2 N2 C101 162.7(3)
C115 P2 N2 C101 43.6(4)
C2 B3 B4 C1 41.6(2)
B8 B3 B4 C1 138.5(3)
B7 B3 B4 C1 102.3(3)
C2 B3 B4 B8 -96.9(3)
C1 B3 B4 B8 -138.5(3)
B7 B3 B4 B8 -36.2(3)
C2 B3 B4 B9 -57.9(3)
C1 B3 B4 B9 -99.5(3)
B8 B3 B4 B9 39.0(3)
B7 B3 B4 B9 2.8(3)
C2 B3 B4 B5 5.1(4)
C1 B3 B4 B5 -36.5(2)
B8 B3 B4 B5 102.0(3)
B7 B3 B4 B5 65.8(3)
B3 B4 B5 C1 38.1(3)
B8 B4 B5 C1 101.3(3)
B9 B4 B5 C1 139.1(3)
C1 B4 B5 B10 -101.5(3)
B3 B4 B5 B10 -63.4(3)
B8 B4 B5 B10 -0.2(4)
B9 B4 B5 B10 37.6(3)
C1 B4 B5 B6 -38.8(2)
B3 B4 B5 B6 -0.7(4)
B8 B4 B5 B6 62.5(3)
B9 B4 B5 B6 100.3(3)
C1 B4 B5 B9 -139.1(3)
B3 B4 B5 B9 -101.1(3)
B8 B4 B5 B9 -37.8(3)
C1 B5 B6 C2 -41.1(2)
B10 B5 B6 C2 97.1(3)
B9 B5 B6 C2 58.9(3)
B4 B5 B6 C2 -3.8(4)
B10 B5 B6 C1 138.2(3)
B9 B5 B6 C1 100.0(3)
B4 B5 B6 C1 37.3(2)
C1 B5 B6 B10 -138.2(3)
B9 B5 B6 B10 -38.1(3)
B4 B5 B6 B10 -100.9(3)
C1 B5 B6 B11 -102.5(3)
B10 B5 B6 B11 35.7(3)
B9 B5 B6 B11 -2.4(4)
B4 B5 B6 B11 -65.2(3)
C1 B3 B7 C2 -39.3(2)
B4 B3 B7 C2 -100.2(3)
B8 B3 B7 C2 -136.6(3)
C2 B3 B7 B8 136.6(3)
C1 B3 B7 B8 97.3(3)
B4 B3 B7 B8 36.4(3)
C2 B3 B7 B12 97.7(3)
C1 B3 B7 B12 58.4(3)
B4 B3 B7 B12 -2.5(4)
B8 B3 B7 B12 -38.9(3)
C2 B3 B7 B11 34.3(3)
C1 B3 B7 B11 -4.9(4)
B4 B3 B7 B11 -65.9(3)
B8 B3 B7 B11 -102.3(3)
C2 B7 B8 B4 1.1(4)
B12 B7 B8 B4 100.4(3)
B11 B7 B8 B4 62.9(4)
B3 B7 B8 B4 -36.5(3)
C2 B7 B8 B3 37.7(3)
B12 B7 B8 B3 136.9(3)
B11 B7 B8 B3 99.4(3)
C2 B7 B8 B9 -62.5(3)
B12 B7 B8 B9 36.7(3)
B11 B7 B8 B9 -0.8(4)
B3 B7 B8 B9 -100.2(3)
C2 B7 B8 B12 -99.2(3)
B11 B7 B8 B12 -37.5(3)
B3 B7 B8 B12 -136.9(3)
C1 B4 B8 B7 -0.8(4)
B3 B4 B8 B7 36.9(3)
B9 B4 B8 B7 -99.4(3)
B5 B4 B8 B7 -61.8(3)
C1 B4 B8 B3 -37.7(3)
B9 B4 B8 B3 -136.3(3)
B5 B4 B8 B3 -98.7(3)
C1 B4 B8 B9 98.6(3)
B3 B4 B8 B9 136.3(3)
B5 B4 B8 B9 37.6(3)
C1 B4 B8 B12 62.5(3)
B3 B4 B8 B12 100.3(3)
B9 B4 B8 B12 -36.1(3)
B5 B4 B8 B12 1.5(4)
C2 B3 B8 B7 -36.8(2)
C1 B3 B8 B7 -104.0(3)
B4 B3 B8 B7 -139.4(3)
C2 B3 B8 B4 102.7(3)
C1 B3 B8 B4 35.5(2)
B7 B3 B8 B4 139.4(3)
C2 B3 B8 B9 63.9(3)
C1 B3 B8 B9 -3.3(4)
B4 B3 B8 B9 -38.8(3)
B7 B3 B8 B9 100.6(3)
C2 B3 B8 B12 1.5(4)
C1 B3 B8 B12 -65.7(3)
B4 B3 B8 B12 -101.2(3)
B7 B3 B8 B12 38.2(3)
C1 B4 B9 B12 -66.0(3)
B3 B4 B9 B12 -2.1(4)
B8 B4 B9 B12 36.8(3)
B5 B4 B9 B12 -101.2(3)
C1 B4 B9 B10 -2.5(4)
B3 B4 B9 B10 61.5(3)
B8 B4 B9 B10 100.4(3)
B5 B4 B9 B10 -37.6(3)
C1 B4 B9 B5 35.1(3)
B3 B4 B9 B5 99.1(3)
B8 B4 B9 B5 138.0(3)
C1 B4 B9 B8 -102.8(3)
B3 B4 B9 B8 -38.9(3)
B5 B4 B9 B8 -138.0(3)
C1 B5 B9 B12 66.0(4)
B10 B5 B9 B12 -36.4(3)
B6 B5 B9 B12 1.5(4)
B4 B5 B9 B12 101.4(3)
C1 B5 B9 B4 -35.4(3)
B10 B5 B9 B4 -137.8(3)
B6 B5 B9 B4 -99.9(3)
C1 B5 B9 B10 102.4(3)
B6 B5 B9 B10 37.9(3)
B4 B5 B9 B10 137.8(3)
C1 B5 B9 B8 1.8(4)
B10 B5 B9 B8 -100.6(3)
B6 B5 B9 B8 -62.7(4)
B4 B5 B9 B8 37.2(3)
B7 B8 B9 B12 -36.9(3)
B4 B8 B9 B12 -139.4(3)
B3 B8 B9 B12 -100.8(3)
B7 B8 B9 B4 102.6(3)
B3 B8 B9 B4 38.6(3)
B12 B8 B9 B4 139.4(3)
B7 B8 B9 B10 1.9(4)
B4 B8 B9 B10 -100.7(3)
B3 B8 B9 B10 -62.0(4)
B12 B8 B9 B10 38.7(3)
B7 B8 B9 B5 65.0(4)
B4 B8 B9 B5 -37.6(3)
B3 B8 B9 B5 1.0(4)
B12 B8 B9 B5 101.8(3)
C2 B6 B10 B11 38.2(3)
C1 B6 B10 B11 104.9(3)
B5 B6 B10 B11 139.9(3)
C2 B6 B10 B12 -0.3(4)
C1 B6 B10 B12 66.4(3)
B5 B6 B10 B12 101.5(3)
B11 B6 B10 B12 -38.5(3)
C2 B6 B10 B5 -101.8(3)
C1 B6 B10 B5 -35.0(2)
B11 B6 B10 B5 -139.9(3)
C2 B6 B10 B9 -63.4(3)
C1 B6 B10 B9 3.3(4)
B5 B6 B10 B9 38.4(3)
B11 B6 B10 B9 -101.6(3)
C1 B5 B10 B11 1.5(4)
B6 B5 B10 B11 -36.6(3)
B9 B5 B10 B11 100.4(3)
B4 B5 B10 B11 62.9(3)
C1 B5 B10 B6 38.2(3)
B9 B5 B10 B6 137.1(3)
B4 B5 B10 B6 99.6(3)
C1 B5 B10 B12 -62.6(4)
B6 B5 B10 B12 -100.8(3)
B9 B5 B10 B12 36.3(3)
B4 B5 B10 B12 -1.3(4)
C1 B5 B10 B9 -98.9(3)
B6 B5 B10 B9 -137.1(3)
B4 B5 B10 B9 -37.5(3)
B12 B9 B10 B11 36.8(3)
B4 B9 B10 B11 -64.9(3)
B5 B9 B10 B11 -102.7(3)
B8 B9 B10 B11 -2.3(4)
B12 B9 B10 B6 101.0(3)
B4 B9 B10 B6 -0.6(4)
B5 B9 B10 B6 -38.5(3)
B8 B9 B10 B6 62.0(4)
B4 B9 B10 B12 -101.7(3)
B5 B9 B10 B12 -139.5(3)
B8 B9 B10 B12 -39.0(3)
B12 B9 B10 B5 139.5(3)
B4 B9 B10 B5 37.8(3)
B8 B9 B10 B5 100.5(3)
B6 B10 B11 C2 -38.4(2)
B12 B10 B11 C2 98.7(3)
B5 B10 B11 C2 -1.9(4)
B9 B10 B11 C2 62.2(3)
B6 B10 B11 B7 -98.8(3)
B12 B10 B11 B7 38.3(3)
B5 B10 B11 B7 -62.3(3)
B9 B10 B11 B7 1.8(4)
B6 B10 B11 B12 -137.1(3)
B5 B10 B11 B12 -100.6(3)
B9 B10 B11 B12 -36.5(3)
B12 B10 B11 B6 137.1(3)
B5 B10 B11 B6 36.5(3)
B9 B10 B11 B6 100.6(3)
B8 B7 B11 C2 -97.6(3)
B12 B7 B11 C2 -135.5(3)
B3 B7 B11 C2 -34.4(3)
C2 B7 B11 B10 97.0(3)
B8 B7 B11 B10 -0.6(4)
B12 B7 B11 B10 -38.5(3)
B3 B7 B11 B10 62.6(3)
C2 B7 B11 B12 135.5(3)
B8 B7 B11 B12 37.9(3)
B3 B7 B11 B12 101.1(3)
C2 B7 B11 B6 34.1(3)
B8 B7 B11 B6 -63.4(3)
B12 B7 B11 B6 -101.3(3)
B3 B7 B11 B6 -0.3(4)
C1 B6 B11 C2 39.3(3)
B10 B6 B11 C2 135.2(3)
B5 B6 B11 C2 99.2(3)
C2 B6 B11 B10 -135.2(3)
C1 B6 B11 B10 -95.9(3)
B5 B6 B11 B10 -36.0(3)
C2 B6 B11 B7 -33.9(3)
C1 B6 B11 B7 5.3(4)
B10 B6 B11 B7 101.3(3)
B5 B6 B11 B7 65.3(3)
C2 B6 B11 B12 -96.8(3)
C1 B6 B11 B12 -57.5(3)
B10 B6 B11 B12 38.4(3)
B5 B6 B11 B12 2.4(4)
B4 B9 B12 B7 0.5(4)
B10 B9 B12 B7 -99.8(3)
B5 B9 B12 B7 -63.5(4)
B8 B9 B12 B7 36.7(3)
B4 B9 B12 B11 63.9(4)
B10 B9 B12 B11 -36.4(3)
B5 B9 B12 B11 -0.1(4)
B8 B9 B12 B11 100.2(3)
B4 B9 B12 B10 100.3(3)
B5 B9 B12 B10 36.3(3)
B8 B9 B12 B10 136.5(3)
B4 B9 B12 B8 -36.2(3)
B10 B9 B12 B8 -136.5(3)
B5 B9 B12 B8 -100.2(3)
C2 B7 B12 B9 62.9(3)
B8 B7 B12 B9 -37.1(3)
B11 B7 B12 B9 101.3(3)
B3 B7 B12 B9 1.2(4)
C2 B7 B12 B11 -38.4(3)
B8 B7 B12 B11 -138.4(3)
B3 B7 B12 B11 -100.1(3)
C2 B7 B12 B10 -0.6(4)
B8 B7 B12 B10 -100.5(3)
B11 B7 B12 B10 37.9(3)
B3 B7 B12 B10 -62.2(3)
C2 B7 B12 B8 99.9(3)
B11 B7 B12 B8 138.4(3)
B3 B7 B12 B8 38.3(3)
C2 B11 B12 B9 -62.4(3)
B10 B11 B12 B9 36.7(3)
B7 B11 B12 B9 -100.2(3)
B6 B11 B12 B9 -1.4(4)
C2 B11 B12 B7 37.9(3)
B10 B11 B12 B7 137.0(3)
B6 B11 B12 B7 98.8(3)
C2 B11 B12 B10 -99.1(3)
B7 B11 B12 B10 -137.0(3)
B6 B11 B12 B10 -38.2(3)
C2 B11 B12 B8 1.1(4)
B10 B11 B12 B8 100.2(3)
B7 B11 B12 B8 -36.8(3)
B6 B11 B12 B8 62.0(3)
B11 B10 B12 B9 -139.1(3)
B6 B10 B12 B9 -100.4(3)
B5 B10 B12 B9 -36.5(3)
B11 B10 B12 B7 -38.2(3)
B6 B10 B12 B7 0.5(4)
B5 B10 B12 B7 64.5(4)
B9 B10 B12 B7 101.0(3)
B6 B10 B12 B11 38.7(3)
B5 B10 B12 B11 102.7(3)
B9 B10 B12 B11 139.1(3)
B11 B10 B12 B8 -100.5(3)
B6 B10 B12 B8 -61.8(4)
B5 B10 B12 B8 2.2(4)
B9 B10 B12 B8 38.7(3)
B7 B8 B12 B9 138.5(3)
B4 B8 B12 B9 36.5(3)
B3 B8 B12 B9 99.7(3)
B4 B8 B12 B7 -102.0(3)
B3 B8 B12 B7 -38.7(3)
B9 B8 B12 B7 -138.5(3)
B7 B8 B12 B11 37.1(3)
B4 B8 B12 B11 -64.9(4)
B3 B8 B12 B11 -1.6(4)
B9 B8 B12 B11 -101.3(3)
B7 B8 B12 B10 99.7(3)
B4 B8 B12 B10 -2.3(4)
B3 B8 B12 B10 61.0(4)
B9 B8 B12 B10 -38.8(3)
C102 B103 B104 C101 41.2(2)
B108 B103 B104 C101 138.6(3)
B107 B103 B104 C101 102.4(3)
C102 B103 B104 B109 -59.0(3)
C101 B103 B104 B109 -100.2(3)
B108 B103 B104 B109 38.4(3)
B107 B103 B104 B109 2.3(4)
C102 B103 B104 B108 -97.4(3)
C101 B103 B104 B108 -138.6(3)
B107 B103 B104 B108 -36.2(3)
C102 B103 B104 B105 4.2(3)
C101 B103 B104 B105 -37.1(2)
B108 B103 B104 B105 101.5(3)
B107 B103 B104 B105 65.4(3)
B109 B104 B105 C101 139.6(3)
B108 B104 B105 C101 101.7(3)
B103 B104 B105 C101 38.6(2)
C101 B104 B105 B110 -101.2(3)
B109 B104 B105 B110 38.4(3)
B108 B104 B105 B110 0.5(4)
B103 B104 B105 B110 -62.7(3)
C101 B104 B105 B106 -38.4(2)
B109 B104 B105 B106 101.2(3)
B108 B104 B105 B106 63.3(3)
B103 B104 B105 B106 0.1(3)
C101 B104 B105 B109 -139.6(3)
B108 B104 B105 B109 -37.9(3)
B103 B104 B105 B109 -101.0(3)
C101 B105 B106 C102 -41.5(2)
B110 B105 B106 C102 97.1(3)
B109 B105 B106 C102 58.2(3)
B104 B105 B106 C102 -4.4(3)
C101 B105 B106 B110 -138.5(3)
B109 B105 B106 B110 -38.9(3)
B104 B105 B106 B110 -101.4(3)
B110 B105 B106 C101 138.5(3)
B109 B105 B106 C101 99.7(3)
B104 B105 B106 C101 37.1(2)
C101 B105 B106 B111 -102.0(3)
B110 B105 B106 B111 36.6(3)
B109 B105 B106 B111 -2.3(4)
B104 B105 B106 B111 -64.9(3)
C101 B103 B107 C102 -38.5(2)
B108 B103 B107 C102 -135.7(3)
B104 B103 B107 C102 -99.3(3)
C102 B103 B107 B112 97.1(3)
C101 B103 B107 B112 58.6(3)
B108 B103 B107 B112 -38.6(3)
B104 B103 B107 B112 -2.2(4)
C102 B103 B107 B108 135.7(3)
C101 B103 B107 B108 97.2(3)
B104 B103 B107 B108 36.4(3)
C102 B103 B107 B111 33.6(3)
C101 B103 B107 B111 -4.8(4)
B108 B103 B107 B111 -102.1(3)
B104 B103 B107 B111 -65.7(3)
C102 B107 B108 B103 38.0(2)
B112 B107 B108 B103 136.7(3)
B111 B107 B108 B103 98.7(3)
C102 B107 B108 B104 1.3(4)
B112 B107 B108 B104 100.0(3)
B111 B107 B108 B104 62.0(3)
B103 B107 B108 B104 -36.7(3)
C102 B107 B108 B112 -98.7(3)
B111 B107 B108 B112 -38.0(3)
B103 B107 B108 B112 -136.7(3)
C102 B107 B108 B109 -62.1(3)
B112 B107 B108 B109 36.6(3)
B111 B107 B108 B109 -1.4(4)
B103 B107 B108 B109 -100.1(3)
C102 B103 B108 B107 -37.8(2)
C101 B103 B108 B107 -104.1(3)
B104 B103 B108 B107 -139.4(3)
C102 B103 B108 B104 101.7(3)
C101 B103 B108 B104 35.3(2)
B107 B103 B108 B104 139.4(3)
C102 B103 B108 B112 0.5(3)
C101 B103 B108 B112 -65.8(3)
B104 B103 B108 B112 -101.1(3)
B107 B103 B108 B112 38.3(3)
C102 B103 B108 B109 63.7(3)
C101 B103 B108 B109 -2.7(4)
B104 B103 B108 B109 -38.0(3)
B107 B103 B108 B109 101.4(3)
C101 B104 B108 B107 -0.8(4)
B109 B104 B108 B107 -100.0(3)
B103 B104 B108 B107 37.1(3)
B105 B104 B108 B107 -62.3(3)
C101 B104 B108 B103 -37.9(3)
B109 B104 B108 B103 -137.1(3)
B105 B104 B108 B103 -99.4(3)
C101 B104 B108 B112 62.4(3)
B109 B104 B108 B112 -36.8(3)
B103 B104 B108 B112 100.3(3)
B105 B104 B108 B112 0.9(4)
C101 B104 B108 B109 99.2(3)
B103 B104 B108 B109 137.1(3)
B105 B104 B108 B109 37.7(3)
C101 B104 B109 B112 -66.0(3)
B108 B104 B109 B112 36.8(3)
B103 B104 B109 B112 -1.5(4)
B105 B104 B109 B112 -101.1(3)
C101 B104 B109 B105 35.1(2)
B108 B104 B109 B105 137.9(3)
B103 B104 B109 B105 99.6(3)
C101 B104 B109 B108 -102.8(3)
B103 B104 B109 B108 -38.2(3)
B105 B104 B109 B108 -137.9(3)
C101 B104 B109 B110 -2.3(4)
B108 B104 B109 B110 100.4(3)
B103 B104 B109 B110 62.2(3)
B105 B104 B109 B110 -37.4(3)
C101 B105 B109 B104 -35.1(3)
B110 B105 B109 B104 -137.6(3)
B106 B105 B109 B104 -99.4(3)
C101 B105 B109 B112 65.9(4)
B110 B105 B109 B112 -36.6(3)
B106 B105 B109 B112 1.6(4)
B104 B105 B109 B112 101.0(3)
C101 B105 B109 B108 2.6(4)
B110 B105 B109 B108 -99.9(3)
B106 B105 B109 B108 -61.8(4)
B104 B105 B109 B108 37.7(3)
C101 B105 B109 B110 102.5(3)
B106 B105 B109 B110 38.2(3)
B104 B105 B109 B110 137.6(3)
B107 B108 B109 B104 102.5(3)
B103 B108 B109 B104 38.1(3)
B112 B108 B109 B104 138.8(3)
B107 B108 B109 B112 -36.4(3)
B103 B108 B109 B112 -100.7(3)
B104 B108 B109 B112 -138.8(3)
B107 B108 B109 B105 64.5(3)
B103 B108 B109 B105 0.2(4)
B104 B108 B109 B105 -38.0(3)
B112 B108 B109 B105 100.9(3)
B107 B108 B109 B110 1.9(4)
B103 B108 B109 B110 -62.4(3)
B104 B108 B109 B110 -100.5(3)
B112 B108 B109 B110 38.3(3)
C102 B106 B110 B111 37.4(3)
C101 B106 B110 B111 103.7(3)
B105 B106 B110 B111 138.9(3)
C102 B106 B110 B105 -101.5(3)
C101 B106 B110 B105 -35.2(2)
B111 B106 B110 B105 -138.9(3)
C102 B106 B110 B112 -1.1(4)
C101 B106 B110 B112 65.2(3)
B105 B106 B110 B112 100.4(3)
B111 B106 B110 B112 -38.5(3)
C102 B106 B110 B109 -63.4(3)
C101 B106 B110 B109 2.9(4)
B105 B106 B110 B109 38.1(3)
B111 B106 B110 B109 -100.8(3)
C101 B105 B110 B106 37.7(3)
B109 B105 B110 B106 137.0(3)
B104 B105 B110 B106 99.4(3)
C101 B105 B110 B111 0.1(4)
B106 B105 B110 B111 -37.6(3)
B109 B105 B110 B111 99.4(3)
B104 B105 B110 B111 61.7(4)
C101 B105 B110 B112 -63.3(3)
B106 B105 B110 B112 -101.1(3)
B109 B105 B110 B112 35.9(3)
B104 B105 B110 B112 -1.7(4)
C101 B105 B110 B109 -99.3(3)
B106 B105 B110 B109 -137.0(3)
B104 B105 B110 B109 -37.6(3)
B104 B109 B110 B106 -0.4(4)
B112 B109 B110 B106 100.8(3)
B105 B109 B110 B106 -38.4(3)
B108 B109 B110 B106 62.7(3)
B104 B109 B110 B111 -64.8(3)
B112 B109 B110 B111 36.4(3)
B105 B109 B110 B111 -102.9(3)
B108 B109 B110 B111 -1.7(4)
B104 B109 B110 B105 38.0(3)
B112 B109 B110 B105 139.3(3)
B108 B109 B110 B105 101.2(3)
B104 B109 B110 B112 -101.2(3)
B105 B109 B110 B112 -139.3(3)
B108 B109 B110 B112 -38.1(3)
B106 B110 B111 C102 -38.1(3)
B105 B110 B111 C102 -0.8(4)
B112 B110 B111 C102 98.6(3)
B109 B110 B111 C102 62.5(3)
B106 B110 B111 B107 -99.8(3)
B105 B110 B111 B107 -62.5(4)
B112 B110 B111 B107 36.9(3)
B109 B110 B111 B107 0.8(4)
B106 B110 B111 B112 -136.8(3)
B105 B110 B111 B112 -99.4(3)
B109 B110 B111 B112 -36.1(3)
B105 B110 B111 B106 37.3(3)
B112 B110 B111 B106 136.8(3)
B109 B110 B111 B106 100.6(3)
B112 B107 B111 C102 -134.4(3)
B108 B107 B111 C102 -96.5(3)
B103 B107 B111 C102 -33.8(3)
C102 B107 B111 B110 96.8(3)
B112 B107 B111 B110 -37.6(3)
B108 B107 B111 B110 0.4(4)
B103 B107 B111 B110 63.1(3)
C102 B107 B111 B112 134.4(3)
B108 B107 B111 B112 38.0(3)
B103 B107 B111 B112 100.7(3)
C102 B107 B111 B106 34.2(2)
B112 B107 B111 B106 -100.3(3)
B108 B107 B111 B106 -62.3(3)
B103 B107 B111 B106 0.4(4)
B110 B106 B111 C102 135.7(3)
C101 B106 B111 C102 38.4(3)
B105 B106 B111 C102 99.0(3)
C102 B106 B111 B110 -135.7(3)
C101 B106 B111 B110 -97.3(3)
B105 B106 B111 B110 -36.8(3)
C102 B106 B111 B107 -34.3(3)
B110 B106 B111 B107 101.4(3)
C101 B106 B111 B107 4.2(4)
B105 B106 B111 B107 64.7(3)
C102 B106 B111 B112 -96.8(3)
B110 B106 B111 B112 38.9(3)
C101 B106 B111 B112 -58.4(3)
B105 B106 B111 B112 2.1(4)
C102 B107 B112 B108 99.0(3)
B111 B107 B112 B108 137.8(3)
B103 B107 B112 B108 38.2(2)
C102 B107 B112 B109 62.1(3)
B108 B107 B112 B109 -36.9(3)
B111 B107 B112 B109 100.9(3)
B103 B107 B112 B109 1.3(4)
C102 B107 B112 B111 -38.8(3)
B108 B107 B112 B111 -137.8(3)
B103 B107 B112 B111 -99.6(3)
C102 B107 B112 B110 -2.1(4)
B108 B107 B112 B110 -101.1(3)
B111 B107 B112 B110 36.7(3)
B103 B107 B112 B110 -62.9(3)
B103 B108 B112 B107 -39.0(3)
B104 B108 B112 B107 -102.4(3)
B109 B108 B112 B107 -139.1(3)
B107 B108 B112 B109 139.1(3)
B103 B108 B112 B109 100.1(3)
B104 B108 B112 B109 36.7(3)
B107 B108 B112 B111 37.8(3)
B103 B108 B112 B111 -1.2(4)
B104 B108 B112 B111 -64.6(3)
B109 B108 B112 B111 -101.3(3)
B107 B108 B112 B110 100.4(3)
B103 B108 B112 B110 61.5(3)
B104 B108 B112 B110 -1.9(4)
B109 B108 B112 B110 -38.6(3)
B104 B109 B112 B107 0.1(4)
B105 B109 B112 B107 -64.0(4)
B108 B109 B112 B107 36.9(3)
B110 B109 B112 B107 -100.2(3)
B104 B109 B112 B108 -36.8(3)
B105 B109 B112 B108 -100.9(3)
B110 B109 B112 B108 -137.1(3)
B104 B109 B112 B111 63.9(4)
B105 B109 B112 B111 -0.2(4)
B108 B109 B112 B111 100.7(3)
B110 B109 B112 B111 -36.4(3)
B104 B109 B112 B110 100.3(3)
B105 B109 B112 B110 36.1(3)
B108 B109 B112 B110 137.1(3)
C102 B111 B112 B107 39.2(3)
B110 B111 B112 B107 138.5(3)
B106 B111 B112 B107 100.4(3)
C102 B111 B112 B108 1.4(4)
B110 B111 B112 B108 100.7(3)
B107 B111 B112 B108 -37.8(3)
B106 B111 B112 B108 62.6(3)
C102 B111 B112 B109 -62.3(3)
B110 B111 B112 B109 37.0(3)
B107 B111 B112 B109 -101.5(3)
B106 B111 B112 B109 -1.1(4)
C102 B111 B112 B110 -99.3(3)
B107 B111 B112 B110 -138.5(3)
B106 B111 B112 B110 -38.1(3)
B106 B110 B112 B107 2.0(4)
B111 B110 B112 B107 -37.1(3)
B105 B110 B112 B107 65.8(4)
B109 B110 B112 B107 102.0(3)
B106 B110 B112 B108 -61.6(4)
B111 B110 B112 B108 -100.6(3)
B105 B110 B112 B108 2.2(4)
B109 B110 B112 B108 38.4(3)
B106 B110 B112 B109 -100.0(3)
B111 B110 B112 B109 -139.1(3)
B105 B110 B112 B109 -36.2(3)
B106 B110 B112 B111 39.1(3)
B105 B110 B112 B111 102.9(3)
B109 B110 B112 B111 139.1(3)
B8 B7 C2 B11 102.8(3)
B12 B7 C2 B11 39.1(3)
B3 B7 C2 B11 140.9(3)
B8 B7 C2 B6 64.1(4)
B12 B7 C2 B6 0.4(4)
B11 B7 C2 B6 -38.7(3)
B3 B7 C2 B6 102.2(3)
B8 B7 C2 B3 -38.1(3)
B12 B7 C2 B3 -101.8(3)
B11 B7 C2 B3 -140.9(3)
B8 B7 C2 S1 -148.0(3)
B12 B7 C2 S1 148.3(3)
B11 B7 C2 S1 109.2(3)
B3 B7 C2 S1 -109.9(3)
B8 B7 C2 C1 -1.0(3)
B12 B7 C2 C1 -64.7(3)
B11 B7 C2 C1 -103.8(3)
B3 B7 C2 C1 37.1(2)
B10 B11 C2 B7 -101.6(3)
B12 B11 C2 B7 -38.9(3)
B6 B11 C2 B7 -140.7(3)
B10 B11 C2 B6 39.1(3)
B7 B11 C2 B6 140.7(3)
B12 B11 C2 B6 101.8(3)
B10 B11 C2 B3 -62.9(3)
B7 B11 C2 B3 38.7(3)
B12 B11 C2 B3 -0.1(4)
B6 B11 C2 B3 -102.0(3)
B10 B11 C2 S1 141.4(3)
B7 B11 C2 S1 -117.1(3)
B12 B11 C2 S1 -155.9(2)
B6 B11 C2 S1 102.2(3)
B10 B11 C2 C1 1.6(3)
B7 B11 C2 C1 103.2(3)
B12 B11 C2 C1 64.3(3)
B6 B11 C2 C1 -37.5(2)
C1 B6 C2 B7 -100.1(3)
B10 B6 C2 B7 -0.1(4)
B5 B6 C2 B7 -62.7(4)
B11 B6 C2 B7 38.7(3)
C1 B6 C2 B11 -138.8(3)
B10 B6 C2 B11 -38.8(3)
B5 B6 C2 B11 -101.4(3)
C1 B6 C2 B3 -30.1(3)
B10 B6 C2 B3 69.9(3)
B5 B6 C2 B3 7.2(4)
B11 B6 C2 B3 108.6(3)
C1 B6 C2 S1 108.1(2)
B10 B6 C2 S1 -151.9(2)
B5 B6 C2 S1 145.4(2)
B11 B6 C2 S1 -113.2(3)
B10 B6 C2 C1 100.0(3)
B5 B6 C2 C1 37.4(2)
B11 B6 C2 C1 138.8(3)
C1 B3 C2 B7 138.7(3)
B4 B3 C2 B7 100.5(3)
B8 B3 C2 B7 37.8(3)
C1 B3 C2 B11 100.1(3)
B4 B3 C2 B11 61.9(4)
B8 B3 C2 B11 -0.9(4)
B7 B3 C2 B11 -38.6(3)
C1 B3 C2 B6 30.4(3)
B4 B3 C2 B6 -7.8(4)
B8 B3 C2 B6 -70.6(3)
B7 B3 C2 B6 -108.3(3)
C1 B3 C2 S1 -104.2(3)
B4 B3 C2 S1 -142.4(3)
B8 B3 C2 S1 154.8(2)
B7 B3 C2 S1 117.1(3)
B4 B3 C2 C1 -38.2(2)
B8 B3 C2 C1 -101.0(3)
B7 B3 C2 C1 -138.7(3)
S2 S1 C2 B7 43.3(3)
S2 S1 C2 B11 120.3(2)
S2 S1 C2 B6 -168.2(2)
S2 S1 C2 B3 -34.2(3)
S2 S1 C2 C1 -102.0(2)
P1 N1 C1 B5 21.6(5)
P1 N1 C1 B4 105.5(4)
P1 N1 C1 B3 176.5(2)
P1 N1 C1 B6 -56.5(4)
P1 N1 C1 C2 -120.7(3)
B10 B5 C1 N1 -145.6(3)
B6 B5 C1 N1 -108.2(4)
B9 B5 C1 N1 151.1(3)
B4 B5 C1 N1 114.9(4)
B10 B5 C1 B4 99.5(3)
B6 B5 C1 B4 136.9(3)
B9 B5 C1 B4 36.2(3)
B10 B5 C1 B3 59.3(3)
B6 B5 C1 B3 96.6(3)
B9 B5 C1 B3 -4.1(4)
B4 B5 C1 B3 -40.2(3)
B10 B5 C1 B6 -37.4(3)
B9 B5 C1 B6 -100.7(3)
B4 B5 C1 B6 -136.9(3)
B10 B5 C1 C2 -0.5(3)
B6 B5 C1 C2 36.9(2)
B9 B5 C1 C2 -63.8(3)
B4 B5 C1 C2 -100.0(3)
B3 B4 C1 N1 100.4(3)
B8 B4 C1 N1 137.8(3)
B9 B4 C1 N1 -158.4(3)
B5 B4 C1 N1 -122.2(4)
B3 B4 C1 B5 -137.4(3)
B8 B4 C1 B5 -100.0(3)
B9 B4 C1 B5 -36.2(3)
B8 B4 C1 B3 37.4(3)
B9 B4 C1 B3 101.2(3)
B5 B4 C1 B3 137.4(3)
B3 B4 C1 B6 -96.4(3)
B8 B4 C1 B6 -59.0(3)
B9 B4 C1 B6 4.8(4)
B5 B4 C1 B6 41.0(3)
B3 B4 C1 C2 -37.2(2)
B8 B4 C1 C2 0.2(3)
B9 B4 C1 C2 63.9(3)
B5 B4 C1 C2 100.1(3)
C2 B3 C1 N1 106.3(3)
B4 B3 C1 N1 -118.0(3)
B8 B3 C1 N1 -154.7(3)
B7 B3 C1 N1 142.5(3)
C2 B3 C1 B5 -94.3(3)
B4 B3 C1 B5 41.4(3)
B8 B3 C1 B5 4.7(4)
B7 B3 C1 B5 -58.1(3)
C2 B3 C1 B4 -135.7(3)
B8 B3 C1 B4 -36.7(3)
B7 B3 C1 B4 -99.5(3)
C2 B3 C1 B6 -28.2(2)
B4 B3 C1 B6 107.5(3)
B8 B3 C1 B6 70.9(3)
B7 B3 C1 B6 8.1(3)
B4 B3 C1 C2 135.7(3)
B8 B3 C1 C2 99.0(3)
B7 B3 C1 C2 36.2(2)
C2 B6 C1 N1 -102.2(3)
B10 B6 C1 N1 158.8(3)
B5 B6 C1 N1 122.1(3)
B11 B6 C1 N1 -138.8(3)
C2 B6 C1 B5 135.8(3)
B10 B6 C1 B5 36.7(3)
B11 B6 C1 B5 99.1(3)
C2 B6 C1 B4 93.9(3)
B10 B6 C1 B4 -5.2(4)
B5 B6 C1 B4 -41.9(3)
B11 B6 C1 B4 57.2(4)
C2 B6 C1 B3 28.3(2)
B10 B6 C1 B3 -70.7(3)
B5 B6 C1 B3 -107.4(3)
B11 B6 C1 B3 -8.3(3)
B10 B6 C1 C2 -99.0(3)
B5 B6 C1 C2 -135.8(3)
B11 B6 C1 C2 -36.6(2)
B7 C2 C1 N1 -141.4(3)
B11 C2 C1 N1 150.1(3)
B6 C2 C1 N1 110.9(3)
B3 C2 C1 N1 -102.3(3)
S1 C2 C1 N1 8.8(4)
B7 C2 C1 B5 67.8(3)
B11 C2 C1 B5 -0.7(3)
B6 C2 C1 B5 -39.9(3)
B3 C2 C1 B5 106.9(3)
S1 C2 C1 B5 -142.0(2)
B7 C2 C1 B4 0.6(3)
B11 C2 C1 B4 -67.9(3)
B6 C2 C1 B4 -107.1(3)
B3 C2 C1 B4 39.7(3)
S1 C2 C1 B4 150.8(2)
B7 C2 C1 B3 -39.2(3)
B11 C2 C1 B3 -107.6(3)
B6 C2 C1 B3 -146.8(3)
S1 C2 C1 B3 111.0(3)
B7 C2 C1 B6 107.6(3)
B11 C2 C1 B6 39.2(3)
B3 C2 C1 B6 146.8(3)
S1 C2 C1 B6 -102.2(3)
N1 P1 C3 C4 82.2(3)
C15 P1 C3 C4 -35.1(3)
C9 P1 C3 C4 -148.4(3)
N1 P1 C3 C8 -90.7(3)
C15 P1 C3 C8 152.0(3)
C9 P1 C3 C8 38.6(3)
C8 C3 C4 C5 0.4(5)
P1 C3 C4 C5 -172.7(3)
C3 C4 C5 C6 -0.3(6)
C4 C5 C6 C7 0.1(6)
C5 C6 C7 C8 0.0(6)
C6 C7 C8 C3 0.1(5)
C4 C3 C8 C7 -0.3(5)
P1 C3 C8 C7 172.7(3)
N1 P1 C9 C10 164.6(3)
C15 P1 C9 C10 -80.9(3)
C3 P1 C9 C10 32.8(3)
N1 P1 C9 C14 -19.5(3)
C15 P1 C9 C14 95.0(3)
C3 P1 C9 C14 -151.3(3)
C14 C9 C10 C11 -0.7(5)
P1 C9 C10 C11 175.2(3)
C9 C10 C11 C12 0.0(6)
C10 C11 C12 C13 0.6(6)
C11 C12 C13 C14 -0.4(6)
C12 C13 C14 C9 -0.3(6)
C10 C9 C14 C13 0.9(5)
P1 C9 C14 C13 -175.1(3)
N1 P1 C15 C20 2.1(3)
C3 P1 C15 C20 127.8(3)
C9 P1 C15 C20 -118.2(3)
N1 P1 C15 C16 -179.4(3)
C3 P1 C15 C16 -53.7(3)
C9 P1 C15 C16 60.3(3)
C20 C15 C16 C17 -0.3(6)
P1 C15 C16 C17 -178.8(3)
C15 C16 C17 C18 0.2(6)
C16 C17 C18 C19 0.1(6)
C17 C18 C19 C20 -0.3(6)
C18 C19 C20 C15 0.1(6)
C16 C15 C20 C19 0.1(5)
P1 C15 C20 C19 178.7(3)
B110 B111 C102 B107 -102.7(3)
B112 B111 C102 B107 -39.4(3)
B106 B111 C102 B107 -141.2(3)
B110 B111 C102 B103 -64.4(3)
B107 B111 C102 B103 38.3(3)
B112 B111 C102 B103 -1.2(4)
B106 B111 C102 B103 -102.9(3)
B110 B111 C102 B106 38.5(3)
B107 B111 C102 B106 141.2(3)
B112 B111 C102 B106 101.7(3)
B110 B111 C102 S3 148.7(3)
B107 B111 C102 S3 -108.6(3)
B112 B111 C102 S3 -148.0(3)
B106 B111 C102 S3 110.3(3)
B110 B111 C102 C101 1.2(3)
B107 B111 C102 C101 103.9(3)
B112 B111 C102 C101 64.4(3)
B106 B111 C102 C101 -37.3(2)
B112 B107 C102 B111 40.0(3)
B108 B107 C102 B111 102.7(3)
B103 B107 C102 B111 141.2(3)
B112 B107 C102 B103 -101.2(3)
B108 B107 C102 B103 -38.5(3)
B111 B107 C102 B103 -141.2(3)
B112 B107 C102 B106 1.5(4)
B108 B107 C102 B106 64.2(4)
B111 B107 C102 B106 -38.5(3)
B103 B107 C102 B106 102.7(3)
B112 B107 C102 S3 158.6(2)
B108 B107 C102 S3 -138.7(3)
B111 B107 C102 S3 118.6(3)
B103 B107 C102 S3 -100.2(3)
B112 B107 C102 C101 -64.0(3)
B108 B107 C102 C101 -1.3(4)
B111 B107 C102 C101 -104.0(3)
B103 B107 C102 C101 37.3(2)
C101 B103 C102 B111 101.2(3)
B108 B103 C102 B111 0.4(4)
B104 B103 C102 B111 63.1(3)
B107 B103 C102 B111 -38.1(3)
C101 B103 C102 B107 139.3(3)
B108 B103 C102 B107 38.5(2)
B104 B103 C102 B107 101.1(3)
C101 B103 C102 B106 30.9(2)
B108 B103 C102 B106 -69.9(3)
B104 B103 C102 B106 -7.2(3)
B107 B103 C102 B106 -108.4(3)
C101 B103 C102 S3 -106.8(2)
B108 B103 C102 S3 152.4(2)
B104 B103 C102 S3 -145.0(2)
B107 B103 C102 S3 113.9(3)
B108 B103 C102 C101 -100.8(3)
B104 B103 C102 C101 -38.2(2)
B107 B103 C102 C101 -139.3(3)
B110 B106 C102 B111 -38.4(3)
C101 B106 C102 B111 -139.2(3)
B105 B106 C102 B111 -100.9(3)
B110 B106 C102 B107 -0.3(4)
C101 B106 C102 B107 -101.0(3)
B105 B106 C102 B107 -62.7(4)
B111 B106 C102 B107 38.2(3)
B110 B106 C102 B103 69.8(3)
C101 B106 C102 B103 -31.0(2)
B105 B106 C102 B103 7.3(4)
B111 B106 C102 B103 108.2(3)
B110 B106 C102 S3 -157.2(3)
C101 B106 C102 S3 102.1(3)
B105 B106 C102 S3 140.4(3)
B111 B106 C102 S3 -118.7(3)
B110 B106 C102 C101 100.8(3)
B105 B106 C102 C101 38.3(2)
B111 B106 C102 C101 139.2(3)
S2 S3 C102 B111 -27.4(3)
S2 S3 C102 B107 -104.5(3)
S2 S3 C102 B103 -175.39(19)
S2 S3 C102 B106 51.3(3)
S2 S3 C102 C101 119.3(2)
P2 N2 C101 B105 12.1(5)
P2 N2 C101 B104 96.3(4)
P2 N2 C101 B106 -65.2(4)
P2 N2 C101 B103 167.4(2)
P2 N2 C101 C102 -129.8(3)
B110 B105 C101 N2 -144.1(3)
B106 B105 C101 N2 -107.1(4)
B109 B105 C101 N2 151.4(3)
B104 B105 C101 N2 115.7(4)
B110 B105 C101 B104 100.1(3)
B106 B105 C101 B104 137.2(3)
B109 B105 C101 B104 35.6(3)
B110 B105 C101 B106 -37.1(3)
B109 B105 C101 B106 -101.6(3)
B104 B105 C101 B106 -137.2(3)
B110 B105 C101 B103 60.1(4)
B106 B105 C101 B103 97.2(3)
B109 B105 C101 B103 -4.4(4)
B104 B105 C101 B103 -40.0(3)
B110 B105 C101 C102 0.6(3)
B106 B105 C101 C102 37.7(2)
B109 B105 C101 C102 -63.9(3)
B104 B105 C101 C102 -99.6(3)
B109 B104 C101 N2 -158.5(3)
B108 B104 C101 N2 137.7(3)
B103 B104 C101 N2 100.3(3)
B105 B104 C101 N2 -122.5(4)
B109 B104 C101 B105 -35.9(3)
B108 B104 C101 B105 -99.8(3)
B103 B104 C101 B105 -137.1(3)
B109 B104 C101 B106 4.3(4)
B108 B104 C101 B106 -59.6(3)
B103 B104 C101 B106 -96.9(3)
B105 B104 C101 B106 40.3(3)
B109 B104 C101 B103 101.2(3)
B108 B104 C101 B103 37.3(3)
B105 B104 C101 B103 137.1(3)
B109 B104 C101 C102 63.9(3)
B108 B104 C101 C102 0.0(3)
B103 B104 C101 C102 -37.3(2)
B105 B104 C101 C102 99.8(3)
C102 B106 C101 N2 -102.2(3)
B110 B106 C101 N2 159.3(3)
B105 B106 C101 N2 122.7(3)
B111 B106 C101 N2 -137.9(3)
C102 B106 C101 B105 135.1(3)
B110 B106 C101 B105 36.6(3)
B111 B106 C101 B105 99.3(3)
C102 B106 C101 B104 94.0(3)
B110 B106 C101 B104 -4.5(3)
B105 B106 C101 B104 -41.1(3)
B111 B106 C101 B104 58.2(3)
C102 B106 C101 B103 28.7(2)
B110 B106 C101 B103 -69.8(3)
B105 B106 C101 B103 -106.3(3)
B111 B106 C101 B103 -7.0(3)
B110 B106 C101 C102 -98.5(3)
B105 B106 C101 C102 -135.1(3)
B111 B106 C101 C102 -35.7(2)
C102 B103 C101 N2 105.6(3)
B108 B103 C101 N2 -155.5(3)
B104 B103 C101 N2 -119.0(3)
B107 B103 C101 N2 141.7(3)
C102 B103 C101 B105 -94.4(3)
B108 B103 C101 B105 4.5(4)
B104 B103 C101 B105 41.1(3)
B107 B103 C101 B105 -58.3(3)
C102 B103 C101 B104 -135.4(3)
B108 B103 C101 B104 -36.6(3)
B107 B103 C101 B104 -99.3(3)
C102 B103 C101 B106 -28.7(2)
B108 B103 C101 B106 70.1(3)
B104 B103 C101 B106 106.7(3)
B107 B103 C101 B106 7.3(3)
B108 B103 C101 C102 98.8(3)
B104 B103 C101 C102 135.4(3)
B107 B103 C101 C102 36.1(2)
B111 C102 C101 N2 149.8(3)
B107 C102 C101 N2 -141.8(3)
B103 C102 C101 N2 -103.0(3)
B106 C102 C101 N2 110.7(3)
S3 C102 C101 N2 -2.0(4)
B111 C102 C101 B105 -1.1(3)
B107 C102 C101 B105 67.3(3)
B103 C102 C101 B105 106.1(3)
B106 C102 C101 B105 -40.2(2)
S3 C102 C101 B105 -152.9(2)
B111 C102 C101 B104 -67.6(3)
B107 C102 C101 B104 0.8(3)
B103 C102 C101 B104 39.7(2)
B106 C102 C101 B104 -106.7(3)
S3 C102 C101 B104 140.7(2)
B111 C102 C101 B106 39.1(3)
B107 C102 C101 B106 107.5(3)
B103 C102 C101 B106 146.4(3)
S3 C102 C101 B106 -112.6(3)
B111 C102 C101 B103 -107.3(3)
B107 C102 C101 B103 -38.9(3)
B106 C102 C101 B103 -146.4(3)
S3 C102 C101 B103 101.0(3)
N2 P2 C103 C104 -20.3(3)
C109 P2 C103 C104 94.9(3)
C115 P2 C103 C104 -150.9(3)
N2 P2 C103 C108 164.4(3)
C109 P2 C103 C108 -80.4(3)
C115 P2 C103 C108 33.8(3)
C108 C103 C104 C105 -1.7(5)
P2 C103 C104 C105 -177.2(3)
C103 C104 C105 C106 0.2(5)
C104 C105 C106 C107 1.3(5)
C105 C106 C107 C108 -1.3(5)
C106 C107 C108 C103 -0.2(5)
C104 C103 C108 C107 1.7(5)
P2 C103 C108 C107 177.0(3)
N2 P2 C109 C110 -172.4(3)
C103 P2 C109 C110 67.5(3)
C115 P2 C109 C110 -46.7(3)
N2 P2 C109 C114 9.3(3)
C103 P2 C109 C114 -110.8(3)
C115 P2 C109 C114 135.0(3)
C114 C109 C110 C111 -1.0(5)
P2 C109 C110 C111 -179.3(3)
C109 C110 C111 C112 0.6(5)
C110 C111 C112 C113 0.1(5)
C111 C112 C113 C114 -0.5(5)
C112 C113 C114 C109 0.0(5)
C110 C109 C114 C113 0.7(5)
P2 C109 C114 C113 179.0(3)
N2 P2 C115 C116 79.5(3)
C103 P2 C115 C116 -152.6(3)
C109 P2 C115 C116 -38.7(3)
N2 P2 C115 C120 -93.7(3)
C103 P2 C115 C120 34.3(3)
C109 P2 C115 C120 148.1(3)
C120 C115 C116 C117 1.2(5)
P2 C115 C116 C117 -172.2(3)
C115 C116 C117 C118 -1.0(5)
C116 C117 C118 C119 0.2(5)
C117 C118 C119 C120 0.3(5)
C118 C119 C120 C115 0.0(5)
C116 C115 C120 C119 -0.7(5)
P2 C115 C120 C119 172.4(3)
